data_7059779
loop_
_publ_author_name
'David, Sylvain'
'Pilet, Guillaume'
'Berginc, G\'erard'
'Andraud, Chantal'
'Maury, Olivier'

_publ_section_title
;
 Poly-halogenated aza-bodipy dyes with improved solubility as a versatile
 synthetic platform for the design of photonic materials
;
_journal_issue 30
_journal_name_full 'New Journal of Chemistry'
_journal_page_first 13125
_journal_page_last 13130
_journal_paper_doi 10.1039/D0NJ02631J
_journal_volume 44
_journal_year 2020
_chemical_formula_moiety 'C50 H57 Br2 N3 O2'
_chemical_formula_sum 'C50 H57 Br2 N3 O2'
_chemical_formula_weight 891.83
_space_group_IT_number 2
_space_group_name_Hall '-P 1'
_space_group_name_H-M_alt 'P -1'
_symmetry_cell_setting triclinic
_symmetry_space_group_name_Hall '-P 1'
_symmetry_space_group_name_H-M 'P -1'
_atom_sites_solution_hydrogens difmap
_atom_sites_solution_primary direct
_audit_update_record
;
2020-04-29 deposited with the CCDC.	2020-07-03 downloaded from the CCDC.
;
_cell_angle_alpha 77.140(8)
_cell_angle_beta 79.573(9)
_cell_angle_gamma 73.999(11)
_cell_formula_units_Z 2
_cell_length_a 9.4848(13)
_cell_length_b 11.0750(13)
_cell_length_c 22.1993(16)
_cell_measurement_reflns_used 6302
_cell_measurement_temperature 100
_cell_measurement_theta_max 29
_cell_measurement_theta_min 3
_cell_volume 2167.5(4)
_computing_cell_refinement 'CrysAlis, (Oxford Diffraction, 2002)'
_computing_data_collection 'Gemini, (Oxford Diffraction, 2006)'
_computing_data_reduction 'CrysAlis, (Oxford Diffraction, 2002)'
_computing_molecular_graphics 'CAMERON (Watkin et al., 1996)'
_computing_publication_material 'CRYSTALS (Betteridge et al., 2003)'
_computing_structure_refinement 'CRYSTALS (Betteridge et al., 2003)'
_computing_structure_solution 'SIR97 (Altomare et al., 1999)'
_diffrn_ambient_temperature 100
_diffrn_measured_fraction_theta_full 0.994
_diffrn_measured_fraction_theta_max 0.931
_diffrn_measurement_device Area
_diffrn_measurement_device_type 'Oxford Diffraction Gemini'
_diffrn_measurement_method \w/2\q
_diffrn_radiation_monochromator graphite
_diffrn_radiation_type 'Mo K\a'
_diffrn_radiation_wavelength 0.71069
_diffrn_reflns_av_R_equivalents 0.050
_diffrn_reflns_limit_h_max 11
_diffrn_reflns_limit_h_min -11
_diffrn_reflns_limit_k_max 13
_diffrn_reflns_limit_k_min -14
_diffrn_reflns_limit_l_max 27
_diffrn_reflns_limit_l_min -27
_diffrn_reflns_number 21957
_diffrn_reflns_theta_full 25.285
_diffrn_reflns_theta_max 29.747
_diffrn_reflns_theta_min 2.805
_diffrn_standards_number 0
_exptl_absorpt_coefficient_mu 1.913
_exptl_absorpt_correction_T_max 0.81
_exptl_absorpt_correction_T_min 0.44
_exptl_absorpt_correction_type analytical
_exptl_absorpt_process_details
; 
 Analytical Absorption (De Meulenaer & Tompa, 1965) 
;
_exptl_crystal_colour black
_exptl_crystal_density_diffrn 1.366
_exptl_crystal_density_method 'not measured'
_exptl_crystal_description needle
_exptl_crystal_F_000 928
_exptl_crystal_size_max 0.530
_exptl_crystal_size_mid 0.140
_exptl_crystal_size_min 0.107
_refine_diff_density_max 1.10
_refine_diff_density_min -1.27
_refine_ls_extinction_coef 38(5)
_refine_ls_extinction_method 'Larson (1970), Equation 22'
_refine_ls_goodness_of_fit_ref 1.1691
_refine_ls_hydrogen_treatment constr
_refine_ls_matrix_type full
_refine_ls_number_parameters 515
_refine_ls_number_reflns 6970
_refine_ls_number_restraints 0
_refine_ls_R_factor_all 0.0773
_refine_ls_R_factor_gt 0.0554
_refine_ls_shift/su_max 0.0006731
_refine_ls_shift/su_mean 0.0000244
_refine_ls_structure_factor_coef F
_refine_ls_weighting_details
;
 Method, part 1, Chebychev polynomial, (Watkin, 1994, Prince, 1982) 
 [weight] = 1.0/[A~0~*T~0~(x)+A~1~*T~1~(x) ... +A~n-1~]*T~n-1~(x)] 
 where A~i~ are the Chebychev coefficients listed below and x= Fcalc/Fmax 
 Method = Robust Weighting (Prince, 1982) 
 W = [weight] * [1-(deltaF/6*sigmaF)^2^]^2^ 
 A~i~ are: 
 4.92 -2.45 2.50 
;
_refine_ls_weighting_scheme calc
_refine_ls_wR_factor_all 0.0630
_refine_ls_wR_factor_gt 0.0468
_refine_ls_wR_factor_ref 0.0434
_reflns_limit_h_max 11
_reflns_limit_h_min -11
_reflns_limit_k_max 14
_reflns_limit_k_min -13
_reflns_limit_l_max 27
_reflns_limit_l_min 0
_reflns_number_gt 7987
_reflns_number_total 10280
_reflns_threshold_expression I>2.0\s(I)
_oxford_diffrn_Wilson_B_factor 0.00
_oxford_diffrn_Wilson_scale 0.00
_oxford_refine_ls_r_factor_ref 0.0472
_oxford_refine_ls_scale 1.835(2)
_oxford_reflns_number_all 10257
_oxford_reflns_threshold_expression_ref I>3.0\s(I)
_cod_data_source_file d0nj02631j2.cif
_cod_data_source_block 1
_cod_depositor_comments
;Adding full bibliography for 7059778--7059779.cif.

 Adding full bibliography for 7059778--7059779.cif.
;
_cod_original_sg_symbol_H-M 'P -1 '
_cod_database_code 7059779

loop_
_symmetry_equiv_pos_as_xyz
x,y,z
-x,-y,-z

loop_
_atom_site_label
_atom_site_type_symbol
_atom_site_fract_x
_atom_site_fract_y
_atom_site_fract_z
_atom_site_U_iso_or_equiv
_atom_site_occupancy
_atom_site_adp_type
_atom_site_refinement_flags_posn
_atom_site_refinement_flags_adp
_atom_site_refinement_flags_occupancy
_atom_site_disorder_assembly
_atom_site_disorder_group
_atom_site_attached_hydrogens
Br1 Br 0.85737(4) 1.20078(3) 0.321014(16) 0.0239 1.0000 Uani . . . . . .
C2 C 0.8588(3) 1.0460(3) 0.37783(15) 0.0198 1.0000 Uani . . . . . .
C3 C 0.9681(3) 0.9986(3) 0.41642(14) 0.0191 1.0000 Uani . . . . . .
C4 C 0.9669(3) 0.8865(3) 0.45919(14) 0.0183 1.0000 Uani . . . . . .
C5 C 0.8587(3) 0.8207(3) 0.46261(14) 0.0166 1.0000 Uani . . . . . .
C6 C 0.7520(3) 0.8694(3) 0.42222(14) 0.0189 1.0000 Uani . . . . . .
C7 C 0.7498(4) 0.9824(3) 0.38016(15) 0.0219 1.0000 Uani . . . . . .
C8 C 0.8626(3) 0.7007(3) 0.50636(14) 0.0163 1.0000 Uani . . . . . .
N9 N 0.8003(3) 0.6144(2) 0.49662(12) 0.0172 1.0000 Uani . . . . . .
C10 C 0.8230(3) 0.5134(3) 0.54686(14) 0.0169 1.0000 Uani . . . . . .
N11 N 0.7775(3) 0.4079(2) 0.55476(12) 0.0173 1.0000 Uani . . . . . .
C12 C 0.7081(3) 0.3874(3) 0.51183(15) 0.0188 1.0000 Uani . . . . . .
N13 N 0.6839(3) 0.4664(2) 0.45528(12) 0.0180 1.0000 Uani . . . . . .
C14 C 0.6154(3) 0.4156(3) 0.42295(15) 0.0184 1.0000 Uani . . . . . .
C15 C 0.5745(3) 0.4825(3) 0.36164(14) 0.0187 1.0000 Uani . . . . . .
C16 C 0.6415(3) 0.5789(3) 0.32736(15) 0.0199 1.0000 Uani . . . . . .
C17 C 0.5943(4) 0.6499(3) 0.27157(15) 0.0213 1.0000 Uani . . . . . .
C18 C 0.4792(4) 0.6245(3) 0.25010(14) 0.0212 1.0000 Uani . . . . . .
Br19 Br 0.40413(4) 0.72708(4) 0.176790(16) 0.0276 1.0000 Uani . . . . . .
C20 C 0.4149(4) 0.5271(3) 0.28206(15) 0.0218 1.0000 Uani . . . . . .
C21 C 0.4632(3) 0.4557(3) 0.33716(14) 0.0196 1.0000 Uani . . . . . .
C22 C 0.5929(3) 0.2991(3) 0.45933(15) 0.0191 1.0000 Uani . . . . . .
C23 C 0.6499(3) 0.2791(3) 0.51533(14) 0.0183 1.0000 Uani . . . . . .
C24 C 0.6528(3) 0.1699(3) 0.56683(15) 0.0188 1.0000 Uani . . . . . .
C25 C 0.6564(4) 0.1789(3) 0.62802(15) 0.0212 1.0000 Uani . . . . . .
C26 C 0.6566(4) 0.0752(3) 0.67716(15) 0.0215 1.0000 Uani . . . . . .
C27 C 0.6533(4) -0.0414(3) 0.66508(15) 0.0200 1.0000 Uani . . . . . .
O28 O 0.6524(3) -0.1500(2) 0.70951(10) 0.0235 1.0000 Uani . . . . . .
C29 C 0.6357(4) -0.1416(3) 0.77446(15) 0.0247 1.0000 Uani . . . . . .
C30 C 0.7813(4) -0.1446(4) 0.79489(17) 0.0287 1.0000 Uani . . . . . .
C31 C 0.7603(4) -0.1042(4) 0.85810(17) 0.0320 1.0000 Uani . . . . . .
C32 C 0.9028(5) -0.1293(4) 0.88594(19) 0.0417 1.0000 Uani . . . . . .
C33 C 1.0119(5) -0.0596(4) 0.8474(2) 0.0448 1.0000 Uani . . . . . .
C34 C 0.5760(4) -0.2558(3) 0.81041(16) 0.0266 1.0000 Uani . . . . . .
C35 C 0.4271(4) -0.2598(3) 0.79647(16) 0.0260 1.0000 Uani . . . . . .
C36 C 0.3694(4) -0.3664(4) 0.84165(17) 0.0304 1.0000 Uani . . . . . .
C37 C 0.2354(4) -0.3930(4) 0.82326(18) 0.0343 1.0000 Uani . . . . . .
C38 C 0.6511(3) -0.0528(3) 0.60420(15) 0.0192 1.0000 Uani . . . . . .
C39 C 0.6492(3) 0.0510(3) 0.55594(15) 0.0182 1.0000 Uani . . . . . .
C40 C 0.9020(3) 0.5430(3) 0.59020(14) 0.0172 1.0000 Uani . . . . . .
C41 C 0.9264(3) 0.6600(3) 0.56370(14) 0.0184 1.0000 Uani . . . . . .
C42 C 0.9384(3) 0.4666(3) 0.65083(15) 0.0193 1.0000 Uani . . . . . .
C43 C 0.9597(4) 0.3337(3) 0.66442(15) 0.0211 1.0000 Uani . . . . . .
C44 C 0.9900(4) 0.2649(3) 0.72271(15) 0.0215 1.0000 Uani . . . . . .
C45 C 0.9971(3) 0.3270(3) 0.76977(14) 0.0204 1.0000 Uani . . . . . .
O46 O 1.0260(3) 0.2488(2) 0.82556(10) 0.0238 1.0000 Uani . . . . . .
C47 C 1.0223(4) 0.3037(3) 0.87912(14) 0.0216 1.0000 Uani . . . . . .
C48 C 0.8654(4) 0.3627(3) 0.90443(15) 0.0230 1.0000 Uani . . . . . .
C49 C 0.8524(4) 0.4582(3) 0.94588(17) 0.0276 1.0000 Uani . . . . . .
C50 C 0.6948(4) 0.5092(3) 0.97428(16) 0.0278 1.0000 Uani . . . . . .
C51 C 0.6795(5) 0.6104(4) 1.01247(19) 0.0367 1.0000 Uani . . . . . .
C52 C 1.1031(4) 0.1957(3) 0.92530(15) 0.0225 1.0000 Uani . . . . . .
C53 C 1.2647(4) 0.1442(4) 0.90159(17) 0.0304 1.0000 Uani . . . . . .
C54 C 1.3532(4) 0.0472(4) 0.95020(18) 0.0317 1.0000 Uani . . . . . .
C55 C 1.3094(5) -0.0781(4) 0.9698(2) 0.0467 1.0000 Uani . . . . . .
C56 C 0.9769(3) 0.4587(3) 0.75723(15) 0.0211 1.0000 Uani . . . . . .
C57 C 0.9481(3) 0.5262(3) 0.69827(15) 0.0200 1.0000 Uani . . . . . .
H31 H 1.0419 1.0430 0.4133 0.0242 1.0000 Uiso R . . . . .
H41 H 1.0423 0.8545 0.4859 0.0231 1.0000 Uiso R . . . . .
H61 H 0.6790 0.8240 0.4237 0.0242 1.0000 Uiso R . . . . .
H71 H 0.6741 1.0170 0.3534 0.0284 1.0000 Uiso R . . . . .
H161 H 0.7202 0.5959 0.3425 0.0251 1.0000 Uiso R . . . . .
H171 H 0.6408 0.7145 0.2482 0.0258 1.0000 Uiso R . . . . .
H201 H 0.3366 0.5108 0.2665 0.0271 1.0000 Uiso R . . . . .
H211 H 0.4202 0.3877 0.3587 0.0237 1.0000 Uiso R . . . . .
H221 H 0.5475 0.2433 0.4472 0.0242 1.0000 Uiso R . . . . .
H251 H 0.6580 0.2590 0.6365 0.0259 1.0000 Uiso R . . . . .
H261 H 0.6585 0.0840 0.7186 0.0270 1.0000 Uiso R . . . . .
H291 H 0.5619 -0.0603 0.7815 0.0298 1.0000 Uiso R . . . . .
H301 H 0.8448 -0.2327 0.7971 0.0350 1.0000 Uiso R . . . . .
H302 H 0.8294 -0.0872 0.7633 0.0349 1.0000 Uiso R . . . . .
H311 H 0.6936 -0.1511 0.8876 0.0392 1.0000 Uiso R . . . . .
H312 H 0.7105 -0.0119 0.8533 0.0395 1.0000 Uiso R . . . . .
H321 H 0.8787 -0.1025 0.9276 0.0509 1.0000 Uiso R . . . . .
H322 H 0.9513 -0.2243 0.8924 0.0514 1.0000 Uiso R . . . . .
H332 H 1.0994 -0.0774 0.8694 0.0679 1.0000 Uiso R . . . . .
H331 H 0.9632 0.0324 0.8415 0.0683 1.0000 Uiso R . . . . .
H333 H 1.0426 -0.0859 0.8068 0.0679 1.0000 Uiso R . . . . .
H341 H 0.5679 -0.2556 0.8550 0.0327 1.0000 Uiso R . . . . .
H342 H 0.6490 -0.3344 0.8015 0.0333 1.0000 Uiso R . . . . .
H351 H 0.3550 -0.1770 0.8003 0.0330 1.0000 Uiso R . . . . .
H352 H 0.4378 -0.2726 0.7532 0.0326 1.0000 Uiso R . . . . .
H362 H 0.3438 -0.3441 0.8834 0.0381 1.0000 Uiso R . . . . .
H361 H 0.4504 -0.4448 0.8436 0.0377 1.0000 Uiso R . . . . .
H371 H 0.2031 -0.4596 0.8541 0.0530 1.0000 Uiso R . . . . .
H372 H 0.1552 -0.3149 0.8201 0.0529 1.0000 Uiso R . . . . .
H373 H 0.2627 -0.4202 0.7825 0.0528 1.0000 Uiso R . . . . .
H381 H 0.6511 -0.1331 0.5959 0.0241 1.0000 Uiso R . . . . .
H391 H 0.6468 0.0421 0.5143 0.0233 1.0000 Uiso R . . . . .
H411 H 0.9757 0.7062 0.5799 0.0222 1.0000 Uiso R . . . . .
H431 H 0.9537 0.2907 0.6327 0.0265 1.0000 Uiso R . . . . .
H441 H 1.0062 0.1734 0.7309 0.0275 1.0000 Uiso R . . . . .
H471 H 1.0780 0.3710 0.8663 0.0257 1.0000 Uiso R . . . . .
H482 H 0.8197 0.2945 0.9285 0.0280 1.0000 Uiso R . . . . .
H481 H 0.8107 0.4056 0.8689 0.0284 1.0000 Uiso R . . . . .
H491 H 0.9126 0.4165 0.9804 0.0331 1.0000 Uiso R . . . . .
H492 H 0.8919 0.5301 0.9210 0.0335 1.0000 Uiso R . . . . .
H501 H 0.6579 0.4372 1.0010 0.0340 1.0000 Uiso R . . . . .
H502 H 0.6343 0.5476 0.9398 0.0340 1.0000 Uiso R . . . . .
H511 H 0.5779 0.6379 1.0306 0.0569 1.0000 Uiso R . . . . .
H513 H 0.7425 0.5771 1.0458 0.0568 1.0000 Uiso R . . . . .
H512 H 0.7100 0.6841 0.9859 0.0568 1.0000 Uiso R . . . . .
H521 H 1.0963 0.2276 0.9637 0.0270 1.0000 Uiso R . . . . .
H522 H 1.0519 0.1269 0.9346 0.0272 1.0000 Uiso R . . . . .
H531 H 1.3126 0.2164 0.8867 0.0370 1.0000 Uiso R . . . . .
H532 H 1.2691 0.1042 0.8654 0.0370 1.0000 Uiso R . . . . .
H541 H 1.3376 0.0851 0.9882 0.0400 1.0000 Uiso R . . . . .
H542 H 1.4594 0.0302 0.9340 0.0399 1.0000 Uiso R . . . . .
H551 H 1.3704 -0.1365 1.0004 0.0711 1.0000 Uiso R . . . . .
H552 H 1.2069 -0.0643 0.9876 0.0709 1.0000 Uiso R . . . . .
H553 H 1.3237 -0.1185 0.9332 0.0710 1.0000 Uiso R . . . . .
H561 H 0.9813 0.5020 0.7887 0.0262 1.0000 Uiso R . . . . .
H571 H 0.9324 0.6160 0.6901 0.0240 1.0000 Uiso R . . . . .
H10 H 0.7103 0.5438 0.4445 0.0500 1.0000 Uiso R . . . . .

loop_
_atom_site_aniso_label
_atom_site_aniso_U_11
_atom_site_aniso_U_22
_atom_site_aniso_U_33
_atom_site_aniso_U_23
_atom_site_aniso_U_13
_atom_site_aniso_U_12
Br1 0.02589(19) 0.02092(17) 0.02460(18) 0.00090(13) -0.00263(13) -0.00947(14)
C2 0.0184(16) 0.0222(16) 0.0201(16) -0.0063(13) -0.0030(12) -0.0047(13)
C3 0.0170(15) 0.0212(16) 0.0221(16) -0.0057(13) -0.0002(12) -0.0096(13)
C4 0.0152(15) 0.0222(16) 0.0205(15) -0.0058(12) -0.0028(11) -0.0078(12)
C5 0.0170(15) 0.0187(15) 0.0157(14) -0.0047(12) -0.0015(11) -0.0060(12)
C6 0.0190(16) 0.0188(16) 0.0222(16) -0.0045(12) -0.0034(12) -0.0088(13)
C7 0.0231(17) 0.0248(17) 0.0206(16) -0.0053(13) -0.0044(12) -0.0085(14)
C8 0.0136(14) 0.0173(15) 0.0191(15) -0.0064(12) 0.0004(11) -0.0048(12)
N9 0.0172(13) 0.0167(13) 0.0191(13) -0.0033(10) -0.0029(10) -0.0061(10)
C10 0.0137(14) 0.0207(15) 0.0179(15) -0.0038(12) -0.0021(11) -0.0063(12)
N11 0.0155(13) 0.0185(13) 0.0186(13) -0.0032(10) -0.0021(10) -0.0053(10)
C12 0.0180(15) 0.0182(15) 0.0233(16) -0.0084(12) -0.0024(12) -0.0062(12)
N13 0.0197(13) 0.0193(13) 0.0181(13) -0.0026(10) -0.0041(10) -0.0092(11)
C14 0.0151(15) 0.0207(16) 0.0230(16) -0.0085(13) -0.0020(12) -0.0071(12)
C15 0.0194(16) 0.0207(16) 0.0193(15) -0.0056(12) -0.0039(12) -0.0078(13)
C16 0.0183(16) 0.0233(16) 0.0223(16) -0.0074(13) -0.0058(12) -0.0076(13)
C17 0.0197(16) 0.0242(17) 0.0220(16) -0.0042(13) -0.0007(12) -0.0100(13)
C18 0.0205(16) 0.0276(17) 0.0177(15) -0.0061(13) -0.0027(12) -0.0076(14)
Br19 0.02588(19) 0.0356(2) 0.02324(18) 0.00018(15) -0.00864(14) -0.01180(16)
C20 0.0179(16) 0.0299(18) 0.0218(16) -0.0093(13) -0.0011(12) -0.0100(14)
C21 0.0188(16) 0.0240(16) 0.0198(15) -0.0067(13) -0.0004(12) -0.0105(13)
C22 0.0147(15) 0.0192(16) 0.0262(16) -0.0087(13) -0.0012(12) -0.0058(12)
C23 0.0151(15) 0.0193(15) 0.0214(16) -0.0052(12) 0.0016(12) -0.0067(12)
C24 0.0137(15) 0.0213(16) 0.0241(16) -0.0073(13) 0.0013(12) -0.0087(12)
C25 0.0202(16) 0.0218(16) 0.0238(16) -0.0080(13) 0.0024(12) -0.0089(13)
C26 0.0265(17) 0.0233(16) 0.0181(15) -0.0055(13) 0.0008(12) -0.0126(14)
C27 0.0201(16) 0.0175(15) 0.0221(16) -0.0014(12) 0.0020(12) -0.0090(13)
O28 0.0305(13) 0.0209(12) 0.0209(12) -0.0039(9) 0.0011(9) -0.0118(10)
C29 0.0276(18) 0.0248(17) 0.0216(16) -0.0033(13) 0.0010(13) -0.0099(14)
C30 0.0232(18) 0.0284(18) 0.0342(19) -0.0053(15) -0.0026(14) -0.0069(15)
C31 0.032(2) 0.035(2) 0.032(2) -0.0046(16) -0.0062(15) -0.0132(17)
C32 0.048(3) 0.044(2) 0.035(2) -0.0067(18) -0.0057(18) -0.015(2)
C33 0.048(3) 0.048(3) 0.048(3) -0.019(2) -0.004(2) -0.020(2)
C34 0.0304(19) 0.0244(17) 0.0246(17) -0.0006(14) -0.0019(14) -0.0106(15)
C35 0.0258(18) 0.0243(17) 0.0266(18) -0.0005(14) -0.0020(14) -0.0082(14)
C36 0.040(2) 0.0291(19) 0.0265(18) -0.0015(15) -0.0044(15) -0.0183(17)
C37 0.038(2) 0.034(2) 0.036(2) -0.0016(16) -0.0042(16) -0.0203(18)
C38 0.0160(15) 0.0178(15) 0.0260(16) -0.0081(13) -0.0008(12) -0.0057(12)
C39 0.0145(15) 0.0211(16) 0.0219(15) -0.0060(12) -0.0017(12) -0.0079(12)
C40 0.0133(14) 0.0206(15) 0.0180(15) -0.0047(12) -0.0012(11) -0.0040(12)
C41 0.0171(15) 0.0214(16) 0.0207(15) -0.0052(12) -0.0034(12) -0.0095(13)
C42 0.0146(15) 0.0241(17) 0.0209(15) -0.0073(13) -0.0004(12) -0.0061(13)
C43 0.0182(16) 0.0228(16) 0.0244(16) -0.0085(13) -0.0033(12) -0.0045(13)
C44 0.0227(17) 0.0196(16) 0.0223(16) -0.0039(13) -0.0046(13) -0.0042(13)
C45 0.0174(15) 0.0268(17) 0.0180(15) -0.0011(13) -0.0041(12) -0.0079(13)
O46 0.0336(13) 0.0208(12) 0.0191(11) -0.0022(9) -0.0084(10) -0.0081(10)
C47 0.0287(18) 0.0257(17) 0.0152(15) -0.0015(12) -0.0059(12) -0.0140(14)
C48 0.0217(17) 0.0280(18) 0.0239(17) -0.0047(14) -0.0066(13) -0.0115(14)
C49 0.0253(18) 0.0291(18) 0.0307(19) -0.0075(15) -0.0045(14) -0.0085(15)
C50 0.0285(18) 0.0317(19) 0.0232(17) -0.0029(14) -0.0026(14) -0.0093(15)
C51 0.042(2) 0.031(2) 0.036(2) -0.0107(17) -0.0011(17) -0.0063(18)
C52 0.0262(17) 0.0261(17) 0.0179(15) 0.0003(13) -0.0065(13) -0.0121(14)
C53 0.0228(18) 0.038(2) 0.0293(19) -0.0036(16) -0.0040(14) -0.0075(16)
C54 0.0242(18) 0.038(2) 0.034(2) -0.0064(16) -0.0086(15) -0.0072(16)
C55 0.043(3) 0.033(2) 0.063(3) 0.001(2) -0.021(2) -0.0067(19)
C56 0.0207(16) 0.0258(17) 0.0208(16) -0.0062(13) -0.0040(12) -0.0097(14)
C57 0.0199(16) 0.0207(16) 0.0225(16) -0.0027(12) -0.0059(12) -0.0093(13)

loop_
_atom_type_symbol
_atom_type_scat_dispersion_real
_atom_type_scat_dispersion_imag
_atom_type_scat_Cromer_Mann_a1
_atom_type_scat_Cromer_Mann_b1
_atom_type_scat_Cromer_Mann_a2
_atom_type_scat_Cromer_Mann_b2
_atom_type_scat_Cromer_Mann_a3
_atom_type_scat_Cromer_Mann_b3
_atom_type_scat_Cromer_Mann_a4
_atom_type_scat_Cromer_Mann_b4
_atom_type_scat_Cromer_Mann_c
_atom_type_scat_source
C 0.0033 0.0016 2.3100 20.8439 1.0200 10.2075 1.5886 0.5687 0.8650 51.6512 0.2156 'International Tables Vol C 4.2.6.8 and 6.1.1.4'
H 0.0000 0.0000 0.4930 10.5109 0.3229 26.1257 0.1402 3.1424 0.0408 57.7998 0.0030 'International Tables Vol C 4.2.6.8 and 6.1.1.4'
N 0.0061 0.0033 12.2126 0.0057 3.1322 9.8933 2.0125 28.9975 1.1663 0.5826 -11.5290 'International Tables Vol C 4.2.6.8 and 6.1.1.4'
O 0.0106 0.0060 3.0485 13.2771 2.2868 5.7011 1.5463 0.3239 0.8670 32.9089 0.2508 'International Tables Vol C 4.2.6.8 and 6.1.1.4'
Br -0.2901 2.4595 17.1789 2.1723 5.2358 16.5796 5.6377 0.2609 3.9851 41.4328 2.9557 'International Tables Vol C 4.2.6.8 and 6.1.1.4'

loop_
_geom_angle_atom_site_label_1
_geom_angle_site_symmetry_1
_geom_angle_atom_site_label_2
_geom_angle_site_symmetry_2
_geom_angle_atom_site_label_3
_geom_angle_site_symmetry_3
_geom_angle
_geom_angle_publ_flag
Br1 . C2 . C3 . 119.1(2) yes
Br1 . C2 . C7 . 119.5(2) yes
C3 . C2 . C7 . 121.4(3) yes
C2 . C3 . C4 . 119.0(3) yes
C2 . C3 . H31 . 119.6 no
C4 . C3 . H31 . 121.4 no
C3 . C4 . C5 . 120.8(3) yes
C3 . C4 . H41 . 118.7 no
C5 . C4 . H41 . 120.5 no
C4 . C5 . C6 . 118.8(3) yes
C4 . C5 . C8 . 119.9(3) yes
C6 . C5 . C8 . 121.3(3) yes
C5 . C6 . C7 . 121.2(3) yes
C5 . C6 . H61 . 119.3 no
C7 . C6 . H61 . 119.5 no
C2 . C7 . C6 . 118.7(3) yes
C2 . C7 . H71 . 120.4 no
C6 . C7 . H71 . 120.8 no
C5 . C8 . N9 . 121.1(3) yes
C5 . C8 . C41 . 127.5(3) yes
N9 . C8 . C41 . 111.5(3) yes
C8 . N9 . C10 . 106.2(2) yes
N9 . C10 . N11 . 125.2(3) yes
N9 . C10 . C40 . 109.7(3) yes
N11 . C10 . C40 . 125.1(3) yes
C10 . N11 . C12 . 121.1(3) yes
N11 . C12 . N13 . 125.4(3) yes
N11 . C12 . C23 . 126.7(3) yes
N13 . C12 . C23 . 107.8(3) yes
C12 . N13 . C14 . 110.0(3) yes
C12 . N13 . H10 . 121.4 no
C14 . N13 . H10 . 128.6 no
N13 . C14 . C15 . 120.7(3) yes
N13 . C14 . C22 . 108.1(3) yes
C15 . C14 . C22 . 131.3(3) yes
C14 . C15 . C16 . 120.7(3) yes
C14 . C15 . C21 . 120.7(3) yes
C16 . C15 . C21 . 118.5(3) yes
C15 . C16 . C17 . 120.8(3) yes
C15 . C16 . H161 . 119.6 no
C17 . C16 . H161 . 119.6 no
C16 . C17 . C18 . 119.1(3) yes
C16 . C17 . H171 . 120.6 no
C18 . C17 . H171 . 120.4 no
C17 . C18 . Br19 . 119.9(2) yes
C17 . C18 . C20 . 121.1(3) yes
Br19 . C18 . C20 . 119.0(2) yes
C18 . C20 . C21 . 119.7(3) yes
C18 . C20 . H201 . 119.8 no
C21 . C20 . H201 . 120.4 no
C15 . C21 . C20 . 120.7(3) yes
C15 . C21 . H211 . 119.6 no
C20 . C21 . H211 . 119.7 no
C14 . C22 . C23 . 108.7(3) yes
C14 . C22 . H221 . 125.4 no
C23 . C22 . H221 . 125.9 no
C12 . C23 . C22 . 105.4(3) yes
C12 . C23 . C24 . 126.8(3) yes
C22 . C23 . C24 . 127.7(3) yes
C23 . C24 . C25 . 122.5(3) yes
C23 . C24 . C39 . 120.4(3) yes
C25 . C24 . C39 . 117.1(3) yes
C24 . C25 . C26 . 122.4(3) yes
C24 . C25 . H251 . 118.5 no
C26 . C25 . H251 . 119.1 no
C25 . C26 . C27 . 119.3(3) yes
C25 . C26 . H261 . 120.7 no
C27 . C26 . H261 . 119.9 no
C26 . C27 . O28 . 124.7(3) yes
C26 . C27 . C38 . 119.2(3) yes
O28 . C27 . C38 . 116.1(3) yes
C27 . O28 . C29 . 119.2(2) yes
O28 . C29 . C30 . 111.8(3) yes
O28 . C29 . C34 . 105.9(3) yes
C30 . C29 . C34 . 111.1(3) yes
O28 . C29 . H291 . 108.9 no
C30 . C29 . H291 . 109.5 no
C34 . C29 . H291 . 109.7 no
C29 . C30 . C31 . 112.4(3) yes
C29 . C30 . H301 . 108.3 no
C31 . C30 . H301 . 109.6 no
C29 . C30 . H302 . 108.1 no
C31 . C30 . H302 . 109.6 no
H301 . C30 . H302 . 108.8 no
C30 . C31 . C32 . 114.2(3) yes
C30 . C31 . H311 . 108.6 no
C32 . C31 . H311 . 108.4 no
C30 . C31 . H312 . 108.5 no
C32 . C31 . H312 . 109.5 no
H311 . C31 . H312 . 107.5 no
C31 . C32 . C33 . 114.2(4) yes
C31 . C32 . H321 . 108.9 no
C33 . C32 . H321 . 107.6 no
C31 . C32 . H322 . 109.2 no
C33 . C32 . H322 . 108.5 no
H321 . C32 . H322 . 108.2 no
C32 . C33 . H332 . 109.6 no
C32 . C33 . H331 . 107.5 no
H332 . C33 . H331 . 110.0 no
C32 . C33 . H333 . 110.6 no
H332 . C33 . H333 . 109.6 no
H331 . C33 . H333 . 109.5 no
C29 . C34 . C35 . 116.0(3) yes
C29 . C34 . H341 . 108.1 no
C35 . C34 . H341 . 107.9 no
C29 . C34 . H342 . 108.0 no
C35 . C34 . H342 . 108.6 no
H341 . C34 . H342 . 107.9 no
C34 . C35 . C36 . 110.9(3) yes
C34 . C35 . H351 . 109.6 no
C36 . C35 . H351 . 108.9 no
C34 . C35 . H352 . 108.5 no
C36 . C35 . H352 . 110.6 no
H351 . C35 . H352 . 108.3 no
C35 . C36 . C37 . 113.9(3) yes
C35 . C36 . H362 . 109.0 no
C37 . C36 . H362 . 109.0 no
C35 . C36 . H361 . 107.8 no
C37 . C36 . H361 . 108.9 no
H362 . C36 . H361 . 108.0 no
C36 . C37 . H371 . 109.8 no
C36 . C37 . H372 . 109.4 no
H371 . C37 . H372 . 109.7 no
C36 . C37 . H373 . 109.1 no
H371 . C37 . H373 . 109.6 no
H372 . C37 . H373 . 109.3 no
C27 . C38 . C39 . 121.0(3) yes
C27 . C38 . H381 . 119.1 no
C39 . C38 . H381 . 120.0 no
C24 . C39 . C38 . 121.0(3) yes
C24 . C39 . H391 . 118.9 no
C38 . C39 . H391 . 120.1 no
C10 . C40 . C41 . 105.1(3) yes
C10 . C40 . C42 . 127.2(3) yes
C41 . C40 . C42 . 127.7(3) yes
C8 . C41 . C40 . 107.5(3) yes
C8 . C41 . H411 . 126.0 no
C40 . C41 . H411 . 126.5 no
C40 . C42 . C43 . 122.6(3) yes
C40 . C42 . C57 . 120.0(3) yes
C43 . C42 . C57 . 117.3(3) yes
C42 . C43 . C44 . 121.1(3) yes
C42 . C43 . H431 . 118.9 no
C44 . C43 . H431 . 120.0 no
C43 . C44 . C45 . 120.6(3) yes
C43 . C44 . H441 . 119.9 no
C45 . C44 . H441 . 119.6 no
C44 . C45 . O46 . 115.1(3) yes
C44 . C45 . C56 . 119.3(3) yes
O46 . C45 . C56 . 125.6(3) yes
C45 . O46 . C47 . 119.8(2) yes
O46 . C47 . C48 . 111.2(3) yes
O46 . C47 . C52 . 105.5(3) yes
C48 . C47 . C52 . 113.6(3) yes
O46 . C47 . H471 . 108.4 no
C48 . C47 . H471 . 109.0 no
C52 . C47 . H471 . 109.1 no
C47 . C48 . C49 . 114.3(3) yes
C47 . C48 . H482 . 108.8 no
C49 . C48 . H482 . 108.3 no
C47 . C48 . H481 . 107.9 no
C49 . C48 . H481 . 109.0 no
H482 . C48 . H481 . 108.4 no
C48 . C49 . C50 . 113.3(3) yes
C48 . C49 . H491 . 109.1 no
C50 . C49 . H491 . 107.9 no
C48 . C49 . H492 . 108.6 no
C50 . C49 . H492 . 109.2 no
H491 . C49 . H492 . 108.6 no
C49 . C50 . C51 . 113.6(3) yes
C49 . C50 . H501 . 108.8 no
C51 . C50 . H501 . 109.1 no
C49 . C50 . H502 . 107.7 no
C51 . C50 . H502 . 108.0 no
H501 . C50 . H502 . 109.6 no
C50 . C51 . H511 . 110.5 no
C50 . C51 . H513 . 110.3 no
H511 . C51 . H513 . 109.2 no
C50 . C51 . H512 . 109.6 no
H511 . C51 . H512 . 108.7 no
H513 . C51 . H512 . 108.5 no
C47 . C52 . C53 . 113.3(3) yes
C47 . C52 . H521 . 107.9 no
C53 . C52 . H521 . 109.4 no
C47 . C52 . H522 . 108.1 no
C53 . C52 . H522 . 109.5 no
H521 . C52 . H522 . 108.5 no
C52 . C53 . C54 . 114.2(3) yes
C52 . C53 . H531 . 109.1 no
C54 . C53 . H531 . 108.3 no
C52 . C53 . H532 . 108.3 no
C54 . C53 . H532 . 109.3 no
H531 . C53 . H532 . 107.4 no
C53 . C54 . C55 . 114.6(3) yes
C53 . C54 . H541 . 108.2 no
C55 . C54 . H541 . 107.2 no
C53 . C54 . H542 . 109.4 no
C55 . C54 . H542 . 108.8 no
H541 . C54 . H542 . 108.5 no
C54 . C55 . H551 . 110.9 no
C54 . C55 . H552 . 110.3 no
H551 . C55 . H552 . 109.0 no
C54 . C55 . H553 . 109.3 no
H551 . C55 . H553 . 108.2 no
H552 . C55 . H553 . 109.1 no
C45 . C56 . C57 . 119.4(3) yes
C45 . C56 . H561 . 120.3 no
C57 . C56 . H561 . 120.3 no
C42 . C57 . C56 . 122.3(3) yes
C42 . C57 . H571 . 118.5 no
C56 . C57 . H571 . 119.2 no

loop_
_geom_bond_atom_site_label_1
_geom_bond_site_symmetry_1
_geom_bond_atom_site_label_2
_geom_bond_site_symmetry_2
_geom_bond_distance
_geom_bond_publ_flag
Br1 . C2 . 1.887(3) yes
C2 . C3 . 1.380(4) yes
C2 . C7 . 1.391(4) yes
C3 . C4 . 1.386(4) yes
C3 . H31 . 0.945 no
C4 . C5 . 1.396(4) yes
C4 . H41 . 0.954 no
C5 . C6 . 1.389(4) yes
C5 . C8 . 1.457(4) yes
C6 . C7 . 1.382(4) yes
C6 . H61 . 0.953 no
C7 . H71 . 0.957 no
C8 . N9 . 1.326(4) yes
C8 . C41 . 1.436(4) yes
N9 . C10 . 1.393(4) yes
C10 . N11 . 1.319(4) yes
C10 . C40 . 1.460(4) yes
N11 . C12 . 1.342(4) yes
C12 . N13 . 1.378(4) yes
C12 . C23 . 1.435(4) yes
N13 . C14 . 1.343(4) yes
N13 . H10 . 0.927 no
C14 . C15 . 1.461(4) yes
C14 . C22 . 1.409(4) yes
C15 . C16 . 1.400(4) yes
C15 . C21 . 1.397(4) yes
C16 . C17 . 1.388(4) yes
C16 . H161 . 0.950 no
C17 . C18 . 1.384(4) yes
C17 . H171 . 0.950 no
C18 . Br19 . 1.897(3) yes
C18 . C20 . 1.379(5) yes
C20 . C21 . 1.380(5) yes
C20 . H201 . 0.948 no
C21 . H211 . 0.949 no
C22 . C23 . 1.394(4) yes
C22 . H221 . 0.950 no
C23 . C24 . 1.466(4) yes
C24 . C25 . 1.391(4) yes
C24 . C39 . 1.400(4) yes
C25 . C26 . 1.397(5) yes
C25 . H251 . 0.952 no
C26 . C27 . 1.386(4) yes
C26 . H261 . 0.951 no
C27 . O28 . 1.376(4) yes
C27 . C38 . 1.389(4) yes
O28 . C29 . 1.443(4) yes
C29 . C30 . 1.519(5) yes
C29 . C34 . 1.530(4) yes
C29 . H291 . 1.001 no
C30 . C31 . 1.529(5) yes
C30 . H301 . 0.991 no
C30 . H302 . 0.975 no
C31 . C32 . 1.518(6) yes
C31 . H311 . 0.990 no
C31 . H312 . 0.992 no
C32 . C33 . 1.491(6) yes
C32 . H321 . 1.002 no
C32 . H322 . 1.015 no
C33 . H332 . 0.989 no
C33 . H331 . 0.986 no
C33 . H333 . 0.978 no
C34 . C35 . 1.513(5) yes
C34 . H341 . 0.979 no
C34 . H342 . 0.985 no
C35 . C36 . 1.526(5) yes
C35 . H351 . 0.992 no
C35 . H352 . 0.986 no
C36 . C37 . 1.523(5) yes
C36 . H362 . 0.982 no
C36 . H361 . 0.987 no
C37 . H371 . 0.965 no
C37 . H372 . 0.980 no
C37 . H373 . 0.986 no
C38 . C39 . 1.385(4) yes
C38 . H381 . 0.948 no
C39 . H391 . 0.955 no
C40 . C41 . 1.363(4) yes
C40 . C42 . 1.465(4) yes
C41 . H411 . 0.940 no
C42 . C43 . 1.399(5) yes
C42 . C57 . 1.390(4) yes
C43 . C44 . 1.383(5) yes
C43 . H431 . 0.952 no
C44 . C45 . 1.392(5) yes
C44 . H441 . 0.962 no
C45 . O46 . 1.369(4) yes
C45 . C56 . 1.388(5) yes
O46 . C47 . 1.442(4) yes
C47 . C48 . 1.511(5) yes
C47 . C52 . 1.517(4) yes
C47 . H471 . 0.992 no
C48 . C49 . 1.516(5) yes
C48 . H482 . 0.981 no
C48 . H481 . 0.981 no
C49 . C50 . 1.517(5) yes
C49 . H491 . 0.991 no
C49 . H492 . 0.987 no
C50 . C51 . 1.512(5) yes
C50 . H501 . 0.989 no
C50 . H502 . 0.988 no
C51 . H511 . 0.968 no
C51 . H513 . 0.978 no
C51 . H512 . 0.975 no
C52 . C53 . 1.521(5) yes
C52 . H521 . 0.978 no
C52 . H522 . 0.977 no
C53 . C54 . 1.528(5) yes
C53 . H531 . 0.992 no
C53 . H532 . 0.990 no
C54 . C55 . 1.507(5) yes
C54 . H541 . 0.994 no
C54 . H542 . 0.987 no
C55 . H551 . 0.978 no
C55 . H552 . 0.965 no
C55 . H553 . 0.983 no
C56 . C57 . 1.389(4) yes
C56 . H561 . 0.943 no
C57 . H571 . 0.944 no

loop_
_geom_hbond_atom_site_label_D
_geom_hbond_site_symmetry_D
_geom_hbond_atom_site_label_H
_geom_hbond_site_symmetry_H
_geom_hbond_atom_site_label_A
_geom_hbond_site_symmetry_A
_geom_hbond_angle_DHA
_geom_hbond_distance_DH
_geom_hbond_distance_HA
_geom_hbond_distance_DA
_geom_hbond_publ_flag
C33 . H331 . O46 . 140.00 0.986 2.561 3.378(5) yes
N13 . H10 . N9 . 126.00 0.927 1.952 2.605(5) yes
